data_8103291
loop_
_publ_author_name
'Kwang Ha'

_publ_section_title
;
 Crystal structure of bis(benzo[h]quinolinium) hexachloroplatinate(IV)
 dihydrate, [C13H10N]2[PtCl6] &#x00B7; 2H2O
;
_journal_issue 1
_journal_name_full 'Zeitschrift f\"ur Kristallographie - New Crystal Structures'
_journal_page_first 33
_journal_volume 227
_journal_year 2012
_chemical_formula_moiety '2(C13 H10 N), Cl6 Pt, 2(H2 O)'
_chemical_formula_sum 'C26 H24 Cl6 N2 O2 Pt'
_chemical_formula_weight 804.26
_chemical_name_systematic
; 
Bis(7,8-benzoquinolinium) hexachloroplatinate(IV) - water (1:2)
;
_space_group_IT_number 2
_symmetry_cell_setting triclinic
_symmetry_space_group_name_Hall '-P 1'
_symmetry_space_group_name_H-M 'P -1'
_atom_sites_solution_hydrogens geom
_atom_sites_solution_primary direct
_atom_sites_solution_secondary difmap
_audit_creation_method SHELXL-97
_cell_angle_alpha 77.275(8)
_cell_angle_beta 74.195(8)
_cell_angle_gamma 80.075(7)
_cell_formula_units_Z 1
_cell_length_a 7.222(3)
_cell_length_b 9.429(4)
_cell_length_c 10.814(4)
_cell_measurement_reflns_used 2981
_cell_measurement_temperature 200(2)
_cell_measurement_theta_max 25.98
_cell_measurement_theta_min 2.70
_cell_volume 686.2(5)
_computing_cell_refinement 'SAINT (Bruker, 2000)'
_computing_data_collection 'SMART (Bruker, 2000)'
_computing_data_reduction 'SAINT (Bruker, 2000)'
_computing_molecular_graphics 'ORTEP-III (Farrugia, 1997)'
_computing_publication_material SHELXL97
_computing_structure_refinement 'SHELXL-97 (Sheldrick, 1997)'
_computing_structure_solution 'SHELXS-97 (Sheldrick, 1997)'
_diffrn_ambient_temperature 200(2)
_diffrn_measured_fraction_theta_full 0.955
_diffrn_measured_fraction_theta_max 0.955
_diffrn_measurement_device_type 'Bruker SMART 1000 CCD'
_diffrn_measurement_method '\f and \w scans'
_diffrn_radiation_monochromator graphite
_diffrn_radiation_source 'fine-focus sealed tube'
_diffrn_radiation_type MoK\a
_diffrn_radiation_wavelength 0.71073
_diffrn_reflns_av_R_equivalents 0.0290
_diffrn_reflns_av_sigmaI/netI 0.0565
_diffrn_reflns_limit_h_max 8
_diffrn_reflns_limit_h_min -8
_diffrn_reflns_limit_k_max 11
_diffrn_reflns_limit_k_min -11
_diffrn_reflns_limit_l_max 13
_diffrn_reflns_limit_l_min -7
_diffrn_reflns_number 4234
_diffrn_reflns_theta_full 26.08
_diffrn_reflns_theta_max 26.08
_diffrn_reflns_theta_min 1.99
_diffrn_standards_decay_% 0
_diffrn_standards_interval_count 0
_diffrn_standards_interval_time 0
_diffrn_standards_number 0
_exptl_absorpt_coefficient_mu 5.726
_exptl_absorpt_correction_T_max 1.000
_exptl_absorpt_correction_T_min 0.776
_exptl_absorpt_correction_type multi-scan
_exptl_absorpt_process_details SADABS
_exptl_crystal_colour yellow
_exptl_crystal_density_diffrn 1.946
_exptl_crystal_density_method 'not measured'
_exptl_crystal_description block
_exptl_crystal_F_000 390
_exptl_crystal_size_max 0.27
_exptl_crystal_size_mid 0.08
_exptl_crystal_size_min 0.06
_refine_diff_density_max 0.957
_refine_diff_density_min -1.060
_refine_diff_density_rms 0.160
_refine_ls_extinction_method none
_refine_ls_goodness_of_fit_ref 1.150
_refine_ls_hydrogen_treatment constr
_refine_ls_matrix_type full
_refine_ls_number_parameters 169
_refine_ls_number_reflns 2599
_refine_ls_number_restraints 0
_refine_ls_restrained_S_all 1.150
_refine_ls_R_factor_all 0.0399
_refine_ls_R_factor_gt 0.0355
_refine_ls_shift/su_max 0.000
_refine_ls_shift/su_mean 0.000
_refine_ls_structure_factor_coef Fsqd
_refine_ls_weighting_details 'calc w=1/[\s^2^(Fo^2^)+(0.0217P)^2^+0.6813P] where P=(Fo^2^+2Fc^2^)/3'
_refine_ls_weighting_scheme calc
_refine_ls_wR_factor_gt 0.0656
_refine_ls_wR_factor_ref 0.0747
_reflns_number_gt 2506
_reflns_number_total 2599
_reflns_threshold_expression >2sigma(I)
_cod_data_source_file 1267-3618.cff
_cod_data_source_block (h-bzqu)2[ptcl6]
_cod_depositor_comments
;
The following automatic conversions were performed:

'_symmetry_cell_setting' value 'Triclinic' changed to 'triclinic'
according to /home/saulius/struct/CIF-dictionaries/cif_core.dic
dictionary named 'cif_core.dic' version 2.4.1 from
2010-06-29.

'_exptl_absorpt_correction_type' value 'Multi-scan'
changed to 'multi-scan' according to
/home/saulius/struct/CIF-dictionaries/cif_core.dic dictionary named
'cif_core.dic' version 2.4.1 from 2010-06-29.

Automatic conversion script
Id: cif_fix_values 1715 2011-07-08 13:25:40Z adriana 
;
_cod_database_code 8103291

loop_
_symmetry_equiv_pos_as_xyz
'x, y, z'
'-x, -y, -z'

loop_
_atom_site_label
_atom_site_type_symbol
_atom_site_fract_x
_atom_site_fract_y
_atom_site_fract_z
_atom_site_U_iso_or_equiv
_atom_site_adp_type
_atom_site_occupancy
_atom_site_symmetry_multiplicity
_atom_site_calc_flag
_atom_site_refinement_flags
Pt1 Pt 0.5000 0.5000 0.5000 0.02482(12) Uani 1 2 d S
Cl1 Cl 0.3930(2) 0.53823(17) 0.31025(14) 0.0318(3) Uani 1 1 d .
Cl2 Cl 0.1805(2) 0.50584(17) 0.62177(15) 0.0334(4) Uani 1 1 d .
Cl3 Cl 0.4814(2) 0.75230(16) 0.48388(15) 0.0366(4) Uani 1 1 d .
N1 N 0.1534(7) 0.9852(5) 0.2287(5) 0.0265(11) Uani 1 1 d .
H1N H 0.1076 0.9049 0.2773 0.032 Uiso 1 1 calc R
C1 C 0.1664(9) 1.0915(7) 0.2875(7) 0.0343(15) Uani 1 1 d .
H1 H 0.1241 1.0801 0.3799 0.041 Uiso 1 1 calc R
C2 C 0.2414(9) 1.2192(7) 0.2152(7) 0.0390(17) Uani 1 1 d .
H2 H 0.2545 1.2941 0.2573 0.047 Uiso 1 1 calc R
C3 C 0.2960(9) 1.2341(7) 0.0817(7) 0.0364(16) Uani 1 1 d .
H3 H 0.3458 1.3214 0.0310 0.044 Uiso 1 1 calc R
C4 C 0.2805(8) 1.1244(6) 0.0182(6) 0.0280(14) Uani 1 1 d .
C5 C 0.3369(8) 1.1358(7) -0.1202(6) 0.0328(15) Uani 1 1 d .
H5 H 0.3844 1.2227 -0.1734 0.039 Uiso 1 1 calc R
C6 C 0.3240(8) 1.0245(7) -0.1772(6) 0.0312(14) Uani 1 1 d .
H6 H 0.3600 1.0355 -0.2698 0.037 Uiso 1 1 calc R
C7 C 0.2569(8) 0.8910(6) -0.1000(6) 0.0258(13) Uani 1 1 d .
C8 C 0.2578(8) 0.7707(7) -0.1579(6) 0.0345(15) Uani 1 1 d .
H8 H 0.2987 0.7805 -0.2504 0.041 Uiso 1 1 calc R
C9 C 0.2011(8) 0.6398(7) -0.0847(6) 0.0330(15) Uani 1 1 d .
H9 H 0.2048 0.5599 -0.1260 0.040 Uiso 1 1 calc R
C10 C 0.1383(8) 0.6256(6) 0.0501(6) 0.0302(14) Uani 1 1 d .
H10 H 0.0979 0.5355 0.1010 0.036 Uiso 1 1 calc R
C11 C 0.1337(8) 0.7401(6) 0.1114(6) 0.0245(13) Uani 1 1 d .
H11 H 0.0875 0.7289 0.2036 0.029 Uiso 1 1 calc R
C12 C 0.1969(8) 0.8742(6) 0.0381(5) 0.0214(12) Uani 1 1 d .
C13 C 0.2077(8) 0.9951(6) 0.0967(6) 0.0220(12) Uani 1 1 d .
O1 O 0.0260(6) 0.2125(4) 0.5642(4) 0.0346(10) Uani 1 1 d .
H1A H -0.0511 0.2794 0.5335 0.052 Uiso 1 1 d R
H1B H 0.1189 0.2595 0.5557 0.052 Uiso 1 1 d R

loop_
_atom_site_aniso_label
_atom_site_aniso_U_11
_atom_site_aniso_U_22
_atom_site_aniso_U_33
_atom_site_aniso_U_23
_atom_site_aniso_U_13
_atom_site_aniso_U_12
Pt1 0.02738(19) 0.0290(2) 0.01838(18) -0.00263(14) -0.00395(13) -0.00914(14)
Cl1 0.0369(8) 0.0409(9) 0.0205(7) -0.0027(7) -0.0123(7) -0.0074(7)
Cl2 0.0244(8) 0.0469(9) 0.0264(8) -0.0061(7) 0.0009(6) -0.0093(7)
Cl3 0.0540(10) 0.0274(8) 0.0263(8) -0.0033(7) -0.0036(7) -0.0113(7)
N1 0.030(3) 0.025(3) 0.023(3) -0.006(2) -0.004(2) -0.004(2)
C1 0.031(3) 0.044(4) 0.032(4) -0.019(3) -0.006(3) -0.003(3)
C2 0.031(4) 0.033(4) 0.061(5) -0.024(4) -0.015(3) -0.002(3)
C3 0.026(3) 0.021(3) 0.060(5) -0.005(3) -0.010(3) -0.001(3)
C4 0.022(3) 0.021(3) 0.041(4) -0.005(3) -0.010(3) -0.001(2)
C5 0.022(3) 0.031(3) 0.037(4) 0.005(3) -0.002(3) -0.003(3)
C6 0.025(3) 0.042(4) 0.017(3) 0.005(3) 0.002(3) -0.002(3)
C7 0.015(3) 0.036(3) 0.022(3) -0.003(3) -0.004(2) 0.004(2)
C8 0.023(3) 0.054(4) 0.030(4) -0.022(3) -0.005(3) 0.002(3)
C9 0.028(3) 0.038(4) 0.035(4) -0.020(3) -0.002(3) -0.003(3)
C10 0.030(3) 0.025(3) 0.037(4) -0.009(3) -0.008(3) -0.002(3)
C11 0.021(3) 0.034(3) 0.020(3) -0.008(3) -0.006(2) 0.001(2)
C12 0.020(3) 0.026(3) 0.017(3) -0.003(2) -0.003(2) -0.004(2)
C13 0.018(3) 0.025(3) 0.023(3) -0.005(3) -0.005(2) -0.001(2)
O1 0.041(3) 0.037(2) 0.028(2) -0.006(2) -0.009(2) -0.010(2)

loop_
_atom_type_symbol
_atom_type_description
_atom_type_scat_dispersion_real
_atom_type_scat_dispersion_imag
_atom_type_scat_source
C C 0.0033 0.0016 'International Tables Vol C Tables 4.2.6.8 and 6.1.1.4'
H H 0.0000 0.0000 'International Tables Vol C Tables 4.2.6.8 and 6.1.1.4'
Cl Cl 0.1484 0.1585 'International Tables Vol C Tables 4.2.6.8 and 6.1.1.4'
N N 0.0061 0.0033 'International Tables Vol C Tables 4.2.6.8 and 6.1.1.4'
O O 0.0106 0.0060 'International Tables Vol C Tables 4.2.6.8 and 6.1.1.4'
Pt Pt -1.7033 8.3905 'International Tables Vol C Tables 4.2.6.8 and 6.1.1.4'

loop_
_geom_angle_atom_site_label_1
_geom_angle_atom_site_label_2
_geom_angle_atom_site_label_3
_geom_angle
_geom_angle_site_symmetry_1
_geom_angle_site_symmetry_3
Cl1 Pt1 Cl1 180.000(1) 2_666 .
Cl1 Pt1 Cl2 90.45(6) 2_666 .
Cl1 Pt1 Cl2 89.55(6) . .
Cl1 Pt1 Cl2 89.55(6) 2_666 2_666
Cl1 Pt1 Cl2 90.45(6) . 2_666
Cl2 Pt1 Cl2 180.0 . 2_666
Cl1 Pt1 Cl3 89.83(6) 2_666 2_666
Cl1 Pt1 Cl3 90.17(6) . 2_666
Cl2 Pt1 Cl3 90.13(6) . 2_666
Cl2 Pt1 Cl3 89.87(6) 2_666 2_666
Cl1 Pt1 Cl3 90.17(6) 2_666 .
Cl1 Pt1 Cl3 89.83(6) . .
Cl2 Pt1 Cl3 89.87(6) . .
Cl2 Pt1 Cl3 90.13(6) 2_666 .
Cl3 Pt1 Cl3 180.000(1) 2_666 .
C1 N1 C13 122.8(5) . .
C1 N1 H1N 118.6 . .
C13 N1 H1N 118.6 . .
N1 C1 C2 120.8(6) . .
N1 C1 H1 119.6 . .
C2 C1 H1 119.6 . .
C3 C2 C1 118.2(6) . .
C3 C2 H2 120.9 . .
C1 C2 H2 120.9 . .
C2 C3 C4 121.7(6) . .
C2 C3 H3 119.1 . .
C4 C3 H3 119.1 . .
C3 C4 C13 117.7(6) . .
C3 C4 C5 123.2(6) . .
C13 C4 C5 119.1(5) . .
C6 C5 C4 121.1(6) . .
C6 C5 H5 119.5 . .
C4 C5 H5 119.5 . .
C5 C6 C7 120.9(5) . .
C5 C6 H6 119.5 . .
C7 C6 H6 119.5 . .
C8 C7 C12 118.3(6) . .
C8 C7 C6 121.2(5) . .
C12 C7 C6 120.4(5) . .
C9 C8 C7 121.9(6) . .
C9 C8 H8 119.0 . .
C7 C8 H8 119.0 . .
C8 C9 C10 119.3(5) . .
C8 C9 H9 120.4 . .
C10 C9 H9 120.4 . .
C11 C10 C9 121.0(6) . .
C11 C10 H10 119.5 . .
C9 C10 H10 119.5 . .
C10 C11 C12 120.5(5) . .
C10 C11 H11 119.7 . .
C12 C11 H11 119.7 . .
C11 C12 C7 118.9(5) . .
C11 C12 C13 123.3(5) . .
C7 C12 C13 117.8(5) . .
N1 C13 C4 118.8(5) . .
N1 C13 C12 120.6(5) . .
C4 C13 C12 120.6(5) . .
H1A O1 H1B 100.2 . .

loop_
_geom_bond_atom_site_label_1
_geom_bond_atom_site_label_2
_geom_bond_distance
_geom_bond_site_symmetry_2
Pt1 Cl1 2.3195(16) 2_666
Pt1 Cl1 2.3195(16) .
Pt1 Cl2 2.3227(16) .
Pt1 Cl2 2.3227(16) 2_666
Pt1 Cl3 2.3297(17) 2_666
Pt1 Cl3 2.3297(17) .
N1 C1 1.327(7) .
N1 C13 1.360(7) .
N1 H1N 0.8800 .
C1 C2 1.391(9) .
C1 H1 0.9500 .
C2 C3 1.371(9) .
C2 H2 0.9500 .
C3 C4 1.396(8) .
C3 H3 0.9500 .
C4 C13 1.416(8) .
C4 C5 1.424(9) .
C5 C6 1.356(8) .
C5 H5 0.9500 .
C6 C7 1.429(8) .
C6 H6 0.9500 .
C7 C8 1.410(8) .
C7 C12 1.417(8) .
C8 C9 1.373(9) .
C8 H8 0.9500 .
C9 C10 1.388(8) .
C9 H9 0.9500 .
C10 C11 1.377(7) .
C10 H10 0.9500 .
C11 C12 1.413(8) .
C11 H11 0.9500 .
C12 C13 1.443(7) .
O1 H1A 0.8400 .
O1 H1B 0.8400 .

loop_
_geom_hbond_atom_site_label_D
_geom_hbond_atom_site_label_H
_geom_hbond_atom_site_label_A
_geom_hbond_distance_DH
_geom_hbond_distance_HA
_geom_hbond_distance_DA
_geom_hbond_angle_DHA
_geom_hbond_site_symmetry_A
O1 H1A Cl2 0.84 2.55 3.352(5) 160.4 2_566
O1 H1B Cl2 0.84 2.71 3.389(4) 138.5 .
O1 H1B Cl3 0.84 2.79 3.515(5) 146.2 2_666
N1 H1N O1 0.88 1.93 2.753(6) 155.0 2_566
C1 H1 O1 0.95 2.46 3.277(7) 144.1 1_565
C6 H6 Cl3 0.95 2.83 3.579(6) 137.0 2_675
C11 H11 O1 0.95 2.57 3.486(7) 161.4 2_566

loop_
_geom_torsion_atom_site_label_1
_geom_torsion_atom_site_label_2
_geom_torsion_atom_site_label_3
_geom_torsion_atom_site_label_4
_geom_torsion
C13 N1 C1 C2 -1.3(9)
N1 C1 C2 C3 1.9(9)
C1 C2 C3 C4 -0.9(9)
C2 C3 C4 C13 -0.7(9)
C2 C3 C4 C5 -179.6(6)
C3 C4 C5 C6 178.2(6)
C13 C4 C5 C6 -0.7(9)
C4 C5 C6 C7 -1.3(9)
C5 C6 C7 C8 -174.9(5)
C5 C6 C7 C12 1.9(9)
C12 C7 C8 C9 0.5(9)
C6 C7 C8 C9 177.4(6)
C7 C8 C9 C10 1.0(9)
C8 C9 C10 C11 -0.6(9)
C9 C10 C11 C12 -1.4(9)
C10 C11 C12 C7 2.8(8)
C10 C11 C12 C13 -175.9(5)
C8 C7 C12 C11 -2.4(8)
C6 C7 C12 C11 -179.3(5)
C8 C7 C12 C13 176.4(5)
C6 C7 C12 C13 -0.5(8)
C1 N1 C13 C4 -0.3(8)
C1 N1 C13 C12 177.8(5)
C3 C4 C13 N1 1.3(8)
C5 C4 C13 N1 -179.8(5)
C3 C4 C13 C12 -176.8(5)
C5 C4 C13 C12 2.1(8)
C11 C12 C13 N1 -0.9(8)
C7 C12 C13 N1 -179.6(5)
C11 C12 C13 C4 177.2(5)
C7 C12 C13 C4 -1.5(8)
